data_7117246
loop_
_publ_author_name
'Christopher J. Adams'
'Matteo Lusi'
'Emily M. Mutambi'
'A. Guy Orpen'

_publ_section_title
;
 Two-step solid-state synthesis of PEPPSI-type compounds
;
_journal_name_full Chem.Commun.
_journal_page_first 9632
_journal_paper_doi 10.1039/C5cc02924D
_journal_volume 51
_journal_year 2015
_chemical_formula_moiety 'C22 H21 Cl2 N3 Pd'
_chemical_formula_sum 'C22 H21 Cl2 N3 Pd'
_chemical_formula_weight 504.72
_chemical_name_systematic
; 
 ? 
;
_space_group_IT_number 14
_symmetry_cell_setting monoclinic
_symmetry_space_group_name_Hall '-P 2ybc'
_symmetry_space_group_name_H-M 'P 1 21/c 1'
_atom_sites_solution_hydrogens geom
_atom_sites_solution_primary direct
_atom_sites_solution_secondary difmap
_audit_creation_method SHELXL-97
_audit_update_record
;
2015-04-08 deposited with the CCDC.
2015-05-06 downloaded from the CCDC.
;
_cell_angle_alpha 90.00
_cell_angle_beta 120.856(3)
_cell_angle_gamma 90.00
_cell_formula_units_Z 4
_cell_length_a 9.0414(5)
_cell_length_b 25.2740(13)
_cell_length_c 10.5618(5)
_cell_measurement_reflns_used 4209
_cell_measurement_temperature 100(2)
_cell_measurement_theta_max 27.25
_cell_measurement_theta_min 2.39
_cell_volume 2071.9(2)
_computing_cell_refinement 'Bruker SMART'
_computing_data_collection 'Bruker SMART'
_computing_data_reduction 'Bruker SAINT'
_computing_molecular_graphics 'Bruker SHELXTL'
_computing_publication_material 'Bruker SHELXTL'
_computing_structure_refinement 'Bruker SHELXTL'
_computing_structure_solution 'Bruker SHELXTL'
_diffrn_ambient_temperature 100(2)
_diffrn_detector_area_resol_mean 9.091
_diffrn_measured_fraction_theta_full 0.997
_diffrn_measured_fraction_theta_max 0.997
_diffrn_measurement_device_type 'CCD area detector'
_diffrn_measurement_method 'phi and omega scans'
_diffrn_radiation_monochromator graphite
_diffrn_radiation_source 'sealed tube'
_diffrn_radiation_type MoK\a
_diffrn_radiation_wavelength 0.71073
_diffrn_reflns_av_R_equivalents 0.0363
_diffrn_reflns_av_sigmaI/netI 0.0481
_diffrn_reflns_limit_h_max 11
_diffrn_reflns_limit_h_min -10
_diffrn_reflns_limit_k_max 29
_diffrn_reflns_limit_k_min -32
_diffrn_reflns_limit_l_max 13
_diffrn_reflns_limit_l_min -13
_diffrn_reflns_number 14493
_diffrn_reflns_theta_full 27.52
_diffrn_reflns_theta_max 27.52
_diffrn_reflns_theta_min 2.39
_exptl_absorpt_coefficient_mu 1.166
_exptl_absorpt_correction_T_max 0.798
_exptl_absorpt_correction_T_min 0.744
_exptl_absorpt_correction_type multi-scan
_exptl_absorpt_process_details sadabs
_exptl_crystal_colour yellow
_exptl_crystal_density_diffrn 1.618
_exptl_crystal_density_meas ?
_exptl_crystal_density_method 'not measured'
_exptl_crystal_description block
_exptl_crystal_F_000 1016
_exptl_crystal_size_max 0.32
_exptl_crystal_size_mid 0.21
_exptl_crystal_size_min 0.19
_refine_diff_density_max 0.652
_refine_diff_density_min -0.731
_refine_diff_density_rms 0.106
_refine_ls_extinction_method none
_refine_ls_goodness_of_fit_ref 1.072
_refine_ls_hydrogen_treatment constr
_refine_ls_matrix_type full
_refine_ls_number_parameters 253
_refine_ls_number_reflns 4761
_refine_ls_number_restraints 0
_refine_ls_restrained_S_all 1.072
_refine_ls_R_factor_all 0.0490
_refine_ls_R_factor_gt 0.0336
_refine_ls_shift/su_max 0.001
_refine_ls_shift/su_mean 0.000
_refine_ls_structure_factor_coef Fsqd
_refine_ls_weighting_details 'calc w=1/[\s^2^(Fo^2^)+(0.0271P)^2^+0.5947P] where P=(Fo^2^+2Fc^2^)/3'
_refine_ls_weighting_scheme calc
_refine_ls_wR_factor_gt 0.0663
_refine_ls_wR_factor_ref 0.0711
_reflns_number_gt 3753
_reflns_number_total 4761
_reflns_threshold_expression >2sigma(I)
_cod_data_source_file c5cc02924d2.cif
_cod_data_source_block 5a
_cod_depositor_comments
;
The following automatic conversions were performed:

'_exptl_crystal_density_meas' value 'not measured' was changed to '?'
- the value is perceived as not measured.

Automatic conversion script
Id: cif_fix_values 3392 2015-05-12 13:50:21Z andrius 
;
_cod_original_sg_symbol_H-M 'P 21/c'
_cod_database_code 7117246

loop_
_symmetry_equiv_pos_as_xyz
'x, y, z'
'-x, y+1/2, -z+1/2'
'-x, -y, -z'
'x, -y-1/2, z-1/2'

loop_
_atom_site_label
_atom_site_type_symbol
_atom_site_fract_x
_atom_site_fract_y
_atom_site_fract_z
_atom_site_U_iso_or_equiv
_atom_site_adp_type
_atom_site_occupancy
_atom_site_symmetry_multiplicity
_atom_site_calc_flag
_atom_site_refinement_flags
_atom_site_disorder_assembly
_atom_site_disorder_group
Pd1 Pd 0.09456(3) 0.853797(8) 0.41398(2) 0.01372(7) Uani 1 1 d . . .
Cl1 Cl 0.20245(9) 0.93185(3) 0.38050(8) 0.01923(16) Uani 1 1 d . . .
Cl2 Cl -0.00887(9) 0.77647(3) 0.45599(8) 0.02035(16) Uani 1 1 d . . .
N1 N -0.2705(3) 0.88377(9) 0.3037(2) 0.0156(5) Uani 1 1 d . . .
N2 N -0.0992(3) 0.92660(9) 0.5014(2) 0.0145(5) Uani 1 1 d . . .
N3 N 0.2989(3) 0.81258(9) 0.4192(2) 0.0157(5) Uani 1 1 d . . .
C1 C -0.1015(3) 0.89108(10) 0.4047(3) 0.0134(6) Uani 1 1 d . . .
C2 C -0.3720(4) 0.91427(11) 0.3383(3) 0.0191(6) Uani 1 1 d . . .
H2 H -0.4943 0.9160 0.2845 0.023 Uiso 1 1 calc R . .
C3 C -0.2657(4) 0.94089(11) 0.4620(3) 0.0178(6) Uani 1 1 d . . .
H3 H -0.2979 0.9649 0.5129 0.021 Uiso 1 1 calc R . .
C4 C 0.0556(4) 0.94835(11) 0.6299(3) 0.0168(6) Uani 1 1 d . . .
H4A H 0.0430 0.9872 0.6316 0.020 Uiso 1 1 calc R . .
H4B H 0.1564 0.9412 0.6192 0.020 Uiso 1 1 calc R . .
C5 C 0.0898(3) 0.92558(11) 0.7751(3) 0.0134(6) Uani 1 1 d . . .
C6 C 0.1094(3) 0.95984(11) 0.8855(3) 0.0150(6) Uani 1 1 d . . .
H6 H 0.0949 0.9968 0.8674 0.018 Uiso 1 1 calc R . .
C7 C 0.1501(3) 0.94005(11) 1.0227(3) 0.0171(6) Uani 1 1 d . . .
H7 H 0.1620 0.9634 1.0978 0.021 Uiso 1 1 calc R . .
C8 C 0.1732(4) 0.88625(11) 1.0493(3) 0.0184(6) Uani 1 1 d . . .
H8 H 0.2017 0.8728 1.1431 0.022 Uiso 1 1 calc R . .
C9 C 0.1551(4) 0.85180(11) 0.9398(3) 0.0189(6) Uani 1 1 d . . .
H9 H 0.1716 0.8149 0.9584 0.023 Uiso 1 1 calc R . .
C10 C 0.1127(4) 0.87178(11) 0.8029(3) 0.0170(6) Uani 1 1 d . . .
H10 H 0.0993 0.8483 0.7274 0.020 Uiso 1 1 calc R . .
C11 C -0.3373(4) 0.85114(11) 0.1692(3) 0.0180(6) Uani 1 1 d . . .
H11A H -0.4529 0.8376 0.1414 0.022 Uiso 1 1 calc R . .
H11B H -0.2604 0.8203 0.1905 0.022 Uiso 1 1 calc R . .
C12 C -0.3500(4) 0.88188(11) 0.0408(3) 0.0167(6) Uani 1 1 d . . .
C13 C -0.4676(4) 0.92273(11) -0.0229(3) 0.0199(6) Uani 1 1 d . . .
H13 H -0.5389 0.9317 0.0156 0.024 Uiso 1 1 calc R . .
C14 C -0.4834(4) 0.95078(12) -0.1416(3) 0.0231(7) Uani 1 1 d . . .
H14 H -0.5632 0.9792 -0.1826 0.028 Uiso 1 1 calc R . .
C15 C -0.3824(4) 0.93727(12) -0.2005(3) 0.0244(7) Uani 1 1 d . . .
H15 H -0.3946 0.9559 -0.2835 0.029 Uiso 1 1 calc R . .
C16 C -0.2641(4) 0.89674(13) -0.1383(3) 0.0271(8) Uani 1 1 d . . .
H16 H -0.1939 0.8877 -0.1779 0.033 Uiso 1 1 calc R . .
C17 C -0.2474(4) 0.86902(12) -0.0170(3) 0.0219(7) Uani 1 1 d . . .
H17 H -0.1654 0.8413 0.0259 0.026 Uiso 1 1 calc R . .
C18 C 0.2661(4) 0.77380(11) 0.3225(3) 0.0203(6) Uani 1 1 d . . .
H18 H 0.1498 0.7634 0.2582 0.024 Uiso 1 1 calc R . .
C19 C 0.3942(4) 0.74819(12) 0.3122(4) 0.0281(8) Uani 1 1 d . . .
H19 H 0.3662 0.7212 0.2407 0.034 Uiso 1 1 calc R . .
C20 C 0.5634(4) 0.76227(12) 0.4070(4) 0.0286(8) Uani 1 1 d . . .
H20 H 0.6540 0.7453 0.4019 0.034 Uiso 1 1 calc R . .
C21 C 0.5989(4) 0.80151(12) 0.5098(4) 0.0297(8) Uani 1 1 d . . .
H21 H 0.7145 0.8115 0.5780 0.036 Uiso 1 1 calc R . .
C22 C 0.4634(4) 0.82613(12) 0.5120(3) 0.0237(7) Uani 1 1 d . . .
H22 H 0.4880 0.8535 0.5816 0.028 Uiso 1 1 calc R . .

loop_
_atom_site_aniso_label
_atom_site_aniso_U_11
_atom_site_aniso_U_22
_atom_site_aniso_U_33
_atom_site_aniso_U_23
_atom_site_aniso_U_13
_atom_site_aniso_U_12
Pd1 0.01403(12) 0.01430(12) 0.01301(12) 0.00015(9) 0.00706(9) 0.00148(9)
Cl1 0.0266(4) 0.0160(4) 0.0202(4) 0.0010(3) 0.0157(3) 0.0004(3)
Cl2 0.0181(4) 0.0166(4) 0.0278(4) 0.0033(3) 0.0128(3) 0.0017(3)
N1 0.0151(13) 0.0165(13) 0.0142(12) 0.0007(10) 0.0068(11) 0.0015(10)
N2 0.0155(13) 0.0163(12) 0.0120(12) 0.0008(9) 0.0073(10) 0.0025(10)
N3 0.0150(13) 0.0149(12) 0.0182(13) -0.0005(10) 0.0093(11) -0.0018(10)
C1 0.0154(15) 0.0114(14) 0.0121(14) 0.0028(11) 0.0062(12) 0.0023(11)
C2 0.0176(16) 0.0212(16) 0.0189(15) 0.0046(12) 0.0097(13) 0.0056(13)
C3 0.0231(17) 0.0165(15) 0.0191(15) 0.0020(12) 0.0144(14) 0.0046(13)
C4 0.0180(16) 0.0167(15) 0.0148(14) -0.0030(12) 0.0078(13) -0.0032(12)
C5 0.0090(14) 0.0174(15) 0.0124(14) -0.0002(11) 0.0046(12) -0.0014(11)
C6 0.0149(15) 0.0148(15) 0.0160(15) -0.0012(11) 0.0084(13) -0.0001(12)
C7 0.0137(15) 0.0247(16) 0.0128(14) -0.0047(12) 0.0067(12) -0.0030(13)
C8 0.0170(16) 0.0241(17) 0.0148(15) 0.0024(12) 0.0086(13) -0.0023(13)
C9 0.0179(15) 0.0159(15) 0.0207(15) 0.0027(12) 0.0085(13) -0.0003(12)
C10 0.0196(16) 0.0158(15) 0.0175(15) -0.0027(12) 0.0109(13) -0.0012(12)
C11 0.0145(15) 0.0179(15) 0.0148(14) -0.0036(12) 0.0026(12) -0.0007(12)
C12 0.0128(15) 0.0190(16) 0.0140(14) -0.0044(12) 0.0039(12) -0.0040(12)
C13 0.0158(16) 0.0254(17) 0.0178(15) -0.0011(13) 0.0082(13) -0.0016(13)
C14 0.0214(17) 0.0233(17) 0.0180(16) 0.0012(13) 0.0053(14) -0.0012(14)
C15 0.0239(17) 0.0331(19) 0.0143(15) -0.0008(14) 0.0085(14) -0.0093(15)
C16 0.0201(17) 0.043(2) 0.0243(17) -0.0125(15) 0.0157(15) -0.0116(15)
C17 0.0158(16) 0.0264(17) 0.0205(16) -0.0062(13) 0.0070(13) -0.0005(13)
C18 0.0184(16) 0.0196(16) 0.0220(16) -0.0004(13) 0.0096(13) -0.0001(13)
C19 0.031(2) 0.0228(17) 0.040(2) -0.0071(15) 0.0242(17) -0.0003(14)
C20 0.0252(19) 0.0201(17) 0.050(2) 0.0063(15) 0.0264(17) 0.0062(14)
C21 0.0137(17) 0.0271(19) 0.040(2) 0.0052(15) 0.0083(15) -0.0013(14)
C22 0.0215(18) 0.0198(17) 0.0293(18) -0.0021(14) 0.0126(15) -0.0017(14)

loop_
_atom_type_symbol
_atom_type_description
_atom_type_scat_dispersion_real
_atom_type_scat_dispersion_imag
_atom_type_scat_source
C C 0.0033 0.0016 'International Tables Vol C Tables 4.2.6.8 and 6.1.1.4'
H H 0.0000 0.0000 'International Tables Vol C Tables 4.2.6.8 and 6.1.1.4'
Cl Cl 0.1484 0.1585 'International Tables Vol C Tables 4.2.6.8 and 6.1.1.4'
N N 0.0061 0.0033 'International Tables Vol C Tables 4.2.6.8 and 6.1.1.4'
Pd Pd -0.9988 1.0072 'International Tables Vol C Tables 4.2.6.8 and 6.1.1.4'

loop_
_geom_angle_atom_site_label_1
_geom_angle_atom_site_label_2
_geom_angle_atom_site_label_3
_geom_angle
_geom_angle_site_symmetry_1
_geom_angle_site_symmetry_3
C1 Pd1 N3 178.40(10) . .
C1 Pd1 Cl2 88.37(8) . .
N3 Pd1 Cl2 90.73(6) . .
C1 Pd1 Cl1 91.37(8) . .
N3 Pd1 Cl1 89.58(6) . .
Cl2 Pd1 Cl1 178.02(3) . .
C1 N1 C2 110.4(2) . .
C1 N1 C11 125.0(2) . .
C2 N1 C11 124.4(2) . .
C1 N2 C3 110.6(2) . .
C1 N2 C4 125.8(2) . .
C3 N2 C4 123.6(2) . .
C18 N3 C22 118.4(2) . .
C18 N3 Pd1 119.85(19) . .
C22 N3 Pd1 121.66(19) . .
N2 C1 N1 105.0(2) . .
N2 C1 Pd1 128.1(2) . .
N1 C1 Pd1 126.72(19) . .
C3 C2 N1 107.2(3) . .
C3 C2 H2 126.4 . .
N1 C2 H2 126.4 . .
C2 C3 N2 106.7(2) . .
C2 C3 H3 126.6 . .
N2 C3 H3 126.6 . .
N2 C4 C5 113.3(2) . .
N2 C4 H4A 108.9 . .
C5 C4 H4A 108.9 . .
N2 C4 H4B 108.9 . .
C5 C4 H4B 108.9 . .
H4A C4 H4B 107.7 . .
C10 C5 C6 119.6(2) . .
C10 C5 C4 121.2(2) . .
C6 C5 C4 119.0(2) . .
C5 C6 C7 120.1(3) . .
C5 C6 H6 119.9 . .
C7 C6 H6 119.9 . .
C8 C7 C6 119.7(3) . .
C8 C7 H7 120.1 . .
C6 C7 H7 120.1 . .
C7 C8 C9 120.5(3) . .
C7 C8 H8 119.8 . .
C9 C8 H8 119.8 . .
C10 C9 C8 119.4(3) . .
C10 C9 H9 120.3 . .
C8 C9 H9 120.3 . .
C5 C10 C9 120.6(3) . .
C5 C10 H10 119.7 . .
C9 C10 H10 119.7 . .
N1 C11 C12 112.3(2) . .
N1 C11 H11A 109.1 . .
C12 C11 H11A 109.1 . .
N1 C11 H11B 109.1 . .
C12 C11 H11B 109.1 . .
H11A C11 H11B 107.9 . .
C13 C12 C17 118.8(3) . .
C13 C12 C11 120.3(3) . .
C17 C12 C11 120.9(3) . .
C14 C13 C12 121.4(3) . .
C14 C13 H13 119.3 . .
C12 C13 H13 119.3 . .
C13 C14 C15 119.7(3) . .
C13 C14 H14 120.2 . .
C15 C14 H14 120.2 . .
C16 C15 C14 119.8(3) . .
C16 C15 H15 120.1 . .
C14 C15 H15 120.1 . .
C15 C16 C17 120.1(3) . .
C15 C16 H16 120.0 . .
C17 C16 H16 120.0 . .
C12 C17 C16 120.3(3) . .
C12 C17 H17 119.9 . .
C16 C17 H17 119.9 . .
N3 C18 C19 122.6(3) . .
N3 C18 H18 118.7 . .
C19 C18 H18 118.7 . .
C20 C19 C18 119.0(3) . .
C20 C19 H19 120.5 . .
C18 C19 H19 120.5 . .
C19 C20 C21 118.7(3) . .
C19 C20 H20 120.6 . .
C21 C20 H20 120.6 . .
C20 C21 C22 119.0(3) . .
C20 C21 H21 120.5 . .
C22 C21 H21 120.5 . .
N3 C22 C21 122.2(3) . .
N3 C22 H22 118.9 . .
C21 C22 H22 118.9 . .

loop_
_geom_bond_atom_site_label_1
_geom_bond_atom_site_label_2
_geom_bond_distance
_geom_bond_site_symmetry_2
Pd1 C1 1.965(3) .
Pd1 N3 2.097(2) .
Pd1 Cl2 2.3056(7) .
Pd1 Cl1 2.3068(7) .
N1 C1 1.355(3) .
N1 C2 1.384(3) .
N1 C11 1.477(3) .
N2 C1 1.352(3) .
N2 C3 1.388(3) .
N2 C4 1.468(3) .
N3 C18 1.335(3) .
N3 C22 1.340(4) .
C2 C3 1.340(4) .
C2 H2 0.9500 .
C3 H3 0.9500 .
C4 C5 1.515(4) .
C4 H4A 0.9900 .
C4 H4B 0.9900 .
C5 C10 1.384(4) .
C5 C6 1.389(4) .
C6 C7 1.392(4) .
C6 H6 0.9500 .
C7 C8 1.382(4) .
C7 H7 0.9500 .
C8 C9 1.389(4) .
C8 H8 0.9500 .
C9 C10 1.387(4) .
C9 H9 0.9500 .
C10 H10 0.9500 .
C11 C12 1.515(4) .
C11 H11A 0.9900 .
C11 H11B 0.9900 .
C12 C13 1.384(4) .
C12 C17 1.386(4) .
C13 C14 1.382(4) .
C13 H13 0.9500 .
C14 C15 1.386(4) .
C14 H14 0.9500 .
C15 C16 1.380(4) .
C15 H15 0.9500 .
C16 C17 1.399(4) .
C16 H16 0.9500 .
C17 H17 0.9500 .
C18 C19 1.379(4) .
C18 H18 0.9500 .
C19 C20 1.378(4) .
C19 H19 0.9500 .
C20 C21 1.381(4) .
C20 H20 0.9500 .
C21 C22 1.384(4) .
C21 H21 0.9500 .
C22 H22 0.9500 .

loop_
_geom_torsion_atom_site_label_1
_geom_torsion_atom_site_label_2
_geom_torsion_atom_site_label_3
_geom_torsion_atom_site_label_4
_geom_torsion
_geom_torsion_site_symmetry_1
_geom_torsion_site_symmetry_2
_geom_torsion_site_symmetry_3
_geom_torsion_site_symmetry_4
Cl2 Pd1 N3 C18 59.9(2) . . . .
Cl1 Pd1 N3 C18 -122.0(2) . . . .
Cl2 Pd1 N3 C22 -124.1(2) . . . .
Cl1 Pd1 N3 C22 54.0(2) . . . .
C3 N2 C1 N1 0.7(3) . . . .
C4 N2 C1 N1 -178.4(2) . . . .
C3 N2 C1 Pd1 -175.35(19) . . . .
C4 N2 C1 Pd1 5.5(4) . . . .
C2 N1 C1 N2 -0.4(3) . . . .
C11 N1 C1 N2 175.2(2) . . . .
C2 N1 C1 Pd1 175.67(19) . . . .
C11 N1 C1 Pd1 -8.7(4) . . . .
Cl2 Pd1 C1 N2 111.3(2) . . . .
Cl1 Pd1 C1 N2 -66.8(2) . . . .
Cl2 Pd1 C1 N1 -63.9(2) . . . .
Cl1 Pd1 C1 N1 118.0(2) . . . .
C1 N1 C2 C3 0.0(3) . . . .
C11 N1 C2 C3 -175.6(2) . . . .
N1 C2 C3 N2 0.4(3) . . . .
C1 N2 C3 C2 -0.7(3) . . . .
C4 N2 C3 C2 178.4(2) . . . .
C1 N2 C4 C5 -105.4(3) . . . .
C3 N2 C4 C5 75.6(3) . . . .
N2 C4 C5 C10 58.6(3) . . . .
N2 C4 C5 C6 -125.6(3) . . . .
C10 C5 C6 C7 -0.6(4) . . . .
C4 C5 C6 C7 -176.5(2) . . . .
C5 C6 C7 C8 0.8(4) . . . .
C6 C7 C8 C9 -0.4(4) . . . .
C7 C8 C9 C10 -0.3(4) . . . .
C6 C5 C10 C9 0.0(4) . . . .
C4 C5 C10 C9 175.8(3) . . . .
C8 C9 C10 C5 0.5(4) . . . .
C1 N1 C11 C12 -86.5(3) . . . .
C2 N1 C11 C12 88.5(3) . . . .
N1 C11 C12 C13 -67.4(3) . . . .
N1 C11 C12 C17 114.0(3) . . . .
C17 C12 C13 C14 -0.4(4) . . . .
C11 C12 C13 C14 -179.0(3) . . . .
C12 C13 C14 C15 1.3(4) . . . .
C13 C14 C15 C16 -1.5(4) . . . .
C14 C15 C16 C17 0.6(4) . . . .
C13 C12 C17 C16 -0.5(4) . . . .
C11 C12 C17 C16 178.1(3) . . . .
C15 C16 C17 C12 0.3(4) . . . .
C22 N3 C18 C19 -1.6(4) . . . .
Pd1 N3 C18 C19 174.5(2) . . . .
N3 C18 C19 C20 1.3(5) . . . .
C18 C19 C20 C21 0.3(5) . . . .
C19 C20 C21 C22 -1.4(5) . . . .
C18 N3 C22 C21 0.4(4) . . . .
Pd1 N3 C22 C21 -175.6(2) . . . .
C20 C21 C22 N3 1.1(5) . . . .
